data_7052594
loop_
_publ_author_name
'Gromov, Sergey P.'
'Vedernikov, Artem I.'
'Lobova, Natalia A.'
'Kuz'mina, Lyudmila G.'
'Basok, Stepan S.'
'Strelenko, Yuri A.'
'Alfimov, Michael V.'
'Howard, Judith A. K.'

_publ_section_title
;
 Controlled self-assembly of bis(crown)stilbenes into unusual
 bis-sandwich complexes: structure and stereoselective [2+2]
 photocycloaddition
;
_journal_issue 3
_journal_name_full 'New Journal of Chemistry'
_journal_page_first 724
_journal_paper_doi 10.1039/c0nj00780c
_journal_volume 35
_journal_year 2011
_chemical_formula_sum 'C46 H56 Cs N3 O19'
_chemical_formula_weight 1087.85
_chemical_name_systematic
;
?
;
_space_group_IT_number 2
_symmetry_cell_setting triclinic
_symmetry_space_group_name_Hall '-P 1'
_symmetry_space_group_name_H-M 'P -1'
_atom_sites_solution_hydrogens geom
_atom_sites_solution_primary direct
_atom_sites_solution_secondary difmap
_audit_creation_method SHELXL-97
_cell_angle_alpha 83.200(1)
_cell_angle_beta 80.486(1)
_cell_angle_gamma 70.437(1)
_cell_formula_units_Z 4
_cell_length_a 12.7413(3)
_cell_length_b 17.2121(4)
_cell_length_c 23.8339(5)
_cell_measurement_reflns_used 8888
_cell_measurement_temperature 120.0(2)
_cell_measurement_theta_max 30.212
_cell_measurement_theta_min 2.247
_cell_volume 4846.22(19)
_computing_structure_refinement 'SHELXL-97 (Sheldrick, 1997)'
_computing_structure_solution 'SHELXS-97 (Sheldrick, 1990)'
_diffrn_ambient_temperature 120.0(2)
_diffrn_measured_fraction_theta_full 0.996
_diffrn_measured_fraction_theta_max 0.996
_diffrn_measurement_device_type 'Bruker SMART-6K'
_diffrn_measurement_method /W
_diffrn_radiation_monochromator graphite
_diffrn_radiation_source 'fine-focus sealed tube'
_diffrn_radiation_type MoK\a
_diffrn_radiation_wavelength 0.71073
_diffrn_reflns_av_R_equivalents 0.0774
_diffrn_reflns_av_sigmaI/netI 0.1214
_diffrn_reflns_limit_h_max 17
_diffrn_reflns_limit_h_min -17
_diffrn_reflns_limit_k_max 23
_diffrn_reflns_limit_k_min -23
_diffrn_reflns_limit_l_max 32
_diffrn_reflns_limit_l_min -32
_diffrn_reflns_number 62607
_diffrn_reflns_theta_full 29.00
_diffrn_reflns_theta_max 29.00
_diffrn_reflns_theta_min 1.26
_exptl_absorpt_coefficient_mu 0.844
_exptl_absorpt_correction_T_max 0.9511
_exptl_absorpt_correction_T_min 0.8105
_exptl_absorpt_correction_type multi-scan
_exptl_crystal_colour yellow
_exptl_crystal_density_diffrn 1.491
_exptl_crystal_density_method 'not measured'
_exptl_crystal_description plate
_exptl_crystal_F_000 2240
_exptl_crystal_size_max 0.26
_exptl_crystal_size_mid 0.22
_exptl_crystal_size_min 0.06
_refine_diff_density_max 3.093
_refine_diff_density_min -0.985
_refine_diff_density_rms 0.128
_refine_ls_extinction_method none
_refine_ls_goodness_of_fit_ref 0.933
_refine_ls_hydrogen_treatment constr
_refine_ls_matrix_type full
_refine_ls_number_parameters 1284
_refine_ls_number_reflns 25689
_refine_ls_number_restraints 323
_refine_ls_restrained_S_all 0.948
_refine_ls_R_factor_all 0.1801
_refine_ls_R_factor_gt 0.0808
_refine_ls_shift/su_max 0.001
_refine_ls_shift/su_mean 0.000
_refine_ls_structure_factor_coef Fsqd
_refine_ls_weighting_details 'calc w=1/[\s^2^(Fo^2^)+(0.1264P)^2^+0.0000P] where P=(Fo^2^+2Fc^2^)/3'
_refine_ls_weighting_scheme calc
_refine_ls_wR_factor_gt 0.2017
_refine_ls_wR_factor_ref 0.2340
_reflns_number_gt 11775
_reflns_number_total 25689
_reflns_threshold_expression >2sigma(I)
_cod_data_source_file C0NJ00780C.TXT
_cod_data_source_block 1c+Cs
_cod_depositor_comments
;
The following automatic conversions were performed:
'_symmetry_cell_setting' value 'Triclinic' changed to 'triclinic'
according to '/home/saulius/struct/CIF-dictionaries/cif_core.dic'
dictionary named 'cif_core.dic' version 2.4.1 from 2010-06-29.

Automatic conversion script
Id: cif_fix_enum 1555 2011-01-17 13:19:09Z saulius 
;
_cod_original_sg_symbol_H-M P-1
_cod_database_code 7052594

loop_
_symmetry_equiv_pos_as_xyz
'x, y, z'
'-x, -y, -z'

loop_
_atom_site_label
_atom_site_type_symbol
_atom_site_fract_x
_atom_site_fract_y
_atom_site_fract_z
_atom_site_U_iso_or_equiv
_atom_site_adp_type
_atom_site_occupancy
_atom_site_symmetry_multiplicity
_atom_site_calc_flag
_atom_site_refinement_flags
_atom_site_disorder_assembly
_atom_site_disorder_group
Cs1 Cs -0.06030(4) 0.51103(2) 0.250141(17) 0.04378(13) Uani 1 1 d . A .
Cs2 Cs 1.14406(4) -0.08188(3) 0.228916(18) 0.05053(14) Uani 1 1 d . . .
O1 O 0.1781(4) 0.4841(3) 0.29407(17) 0.0480(11) Uani 1 1 d . A .
O3 O -0.2077(7) 0.6157(6) 0.3557(3) 0.121(3) Uani 1 1 d DU A .
O5 O -0.0451(5) 0.6804(3) 0.1715(2) 0.0566(13) Uani 1 1 d . A .
O6 O 0.1617(4) 0.5740(3) 0.19865(18) 0.0502(12) Uani 1 1 d . A .
O7 O 0.9971(5) 0.0432(3) 0.3263(2) 0.0577(13) Uani 1 1 d . A .
O8 O 1.1664(5) -0.0975(3) 0.3628(2) 0.0715(16) Uani 1 1 d . G .
O9 O 1.3708(6) -0.1130(4) 0.2852(3) 0.0853(19) Uani 1 1 d . D .
O10 O 1.3823(5) -0.0533(3) 0.1670(3) 0.0694(15) Uani 1 1 d . D .
O11 O 1.1793(5) 0.0766(4) 0.1382(3) 0.0747(17) Uani 1 1 d . D .
O12 O 0.9885(5) 0.1133(3) 0.2237(2) 0.0582(13) Uani 1 1 d . D .
O13 O 0.1377(4) 0.3271(3) 0.20801(18) 0.0495(12) Uani 1 1 d . . .
O14 O 0.0748(4) 0.4606(3) 0.12742(19) 0.0532(12) Uani 1 1 d . A .
O15 O -0.1674(5) 0.5134(4) 0.1351(2) 0.0693(15) Uani 1 1 d . A .
O16 O -0.3273(19) 0.530(2) 0.2394(5) 0.068(7) Uani 0.59(7) 1 d P A 1
O16' O -0.300(2) 0.479(4) 0.2306(16) 0.093(14) Uani 0.41(7) 1 d P A 2
O17 O -0.2196(5) 0.4240(4) 0.3330(2) 0.0683(15) Uani 1 1 d . A .
O18 O 0.0031(5) 0.3130(3) 0.2993(2) 0.0556(13) Uani 1 1 d . A .
O19 O 0.9510(5) -0.1609(3) 0.29749(19) 0.0559(13) Uani 1 1 d . A .
O20 O 1.1833(5) -0.2592(3) 0.2917(2) 0.0655(15) Uani 1 1 d . G .
O21 O 1.3086(6) -0.2639(4) 0.1829(3) 0.0859(19) Uani 1 1 d . G .
O22 O 1.2351(6) -0.1358(5) 0.0994(3) 0.095(2) Uani 1 1 d . G .
O24 O 0.8821(4) -0.0604(3) 0.21255(18) 0.0529(12) Uani 1 1 d . G .
C1 C 0.1918(7) 0.4419(5) 0.3498(3) 0.0564(19) Uani 1 1 d D . .
H1A H 0.2645 0.4398 0.3607 0.068 Uiso 1 1 calc R A 1
H1B H 0.1916 0.3845 0.3493 0.068 Uiso 1 1 calc R A 1
C2 C 0.0995(9) 0.4864(7) 0.3911(4) 0.044(3) Uani 0.588(13) 1 d PDU A 1
H2A H 0.1134 0.4619 0.4299 0.053 Uiso 0.588(13) 1 calc PR A 1
H2B H 0.0972 0.5447 0.3892 0.053 Uiso 0.588(13) 1 calc PR A 1
O2 O -0.0060(9) 0.4841(9) 0.3811(4) 0.069(4) Uani 0.588(13) 1 d PDU A 1
C3 C -0.1044(14) 0.5103(11) 0.4183(7) 0.096(6) Uani 0.588(13) 1 d PDU A 1
H3A H -0.0837 0.5082 0.4568 0.116 Uiso 0.588(13) 1 calc PR A 1
H3B H -0.1442 0.4694 0.4197 0.116 Uiso 0.588(13) 1 calc PR A 1
O4 O -0.2569(10) 0.6866(8) 0.2405(5) 0.091(5) Uani 0.588(13) 1 d P A 1
C2' C 0.0850(19) 0.4459(17) 0.3792(18) 0.163(17) Uani 0.412(13) 1 d PDU A 2
H2'A H 0.0545 0.4114 0.3602 0.195 Uiso 0.412(13) 1 calc PR A 2
H2'B H 0.0942 0.4211 0.4184 0.195 Uiso 0.412(13) 1 calc PR A 2
O2' O 0.0083(17) 0.5222(12) 0.3824(8) 0.085(6) Uani 0.412(13) 1 d PDU A 2
C3' C -0.0764(12) 0.5506(12) 0.4237(7) 0.050(5) Uani 0.412(13) 1 d PDU A 2
H3'A H -0.0583 0.5907 0.4439 0.060 Uiso 0.412(13) 1 calc PR A 2
H3'B H -0.0800 0.5037 0.4516 0.060 Uiso 0.412(13) 1 calc PR A 2
O4' O -0.2096(11) 0.7155(10) 0.2710(7) 0.070(5) Uani 0.412(13) 1 d P A 2
C4 C -0.1803(12) 0.5878(10) 0.4078(5) 0.149(5) Uani 1 1 d DU . .
H4A H -0.2512 0.5903 0.4331 0.178 Uiso 1 1 calc R A 1
H4B H -0.1512 0.6282 0.4209 0.178 Uiso 1 1 calc R A 1
C5 C -0.2861(12) 0.6872(9) 0.3513(6) 0.127(4) Uani 1 1 d U . .
H5A H -0.2640 0.7287 0.3678 0.152 Uiso 1 1 calc R A .
H5B H -0.3564 0.6832 0.3744 0.152 Uiso 1 1 calc R . .
C6 C -0.3079(17) 0.7155(12) 0.2956(8) 0.182(7) Uani 1 1 d U A .
H6A H -0.3069 0.7731 0.2925 0.219 Uiso 1 1 calc R B 1
H6B H -0.3878 0.7201 0.2966 0.219 Uiso 1 1 calc R B 1
C7 C -0.2349(11) 0.7282(8) 0.1976(6) 0.133(5) Uani 1 1 d U . .
H7A H -0.2971 0.7813 0.2007 0.160 Uiso 1 1 calc R A 1
H7B H -0.2486 0.7013 0.1663 0.160 Uiso 1 1 calc R A 1
C8 C -0.1424(8) 0.7518(5) 0.1744(4) 0.076(3) Uani 1 1 d . A .
H8A H -0.1335 0.7918 0.1983 0.092 Uiso 1 1 calc R . .
H8B H -0.1527 0.7787 0.1357 0.092 Uiso 1 1 calc R . .
C9 C 0.0538(7) 0.7019(5) 0.1575(3) 0.0557(19) Uani 1 1 d . . .
H9A H 0.0630 0.7308 0.1890 0.067 Uiso 1 1 calc R A .
H9B H 0.0485 0.7399 0.1227 0.067 Uiso 1 1 calc R . .
C10 C 0.1518(7) 0.6268(4) 0.1477(3) 0.0543(19) Uani 1 1 d . A .
H10A H 0.1424 0.5976 0.1165 0.065 Uiso 1 1 calc R . .
H10B H 0.2209 0.6422 0.1363 0.065 Uiso 1 1 calc R . .
C11 C 0.2602(6) 0.5092(4) 0.2006(3) 0.0433(15) Uani 1 1 d . . .
C12 C 0.3473(6) 0.4906(4) 0.1564(3) 0.0463(16) Uani 1 1 d . A .
H12A H 0.3405 0.5223 0.1209 0.056 Uiso 1 1 calc R . .
C13 C 0.4444(6) 0.4259(4) 0.1637(3) 0.0498(17) Uani 1 1 d . . .
H13A H 0.5042 0.4139 0.1330 0.060 Uiso 1 1 calc R A .
C14 C 0.4569(7) 0.3780(4) 0.2148(3) 0.0523(18) Uani 1 1 d . A .
C15 C 0.3674(6) 0.3968(4) 0.2587(3) 0.0479(16) Uani 1 1 d . . .
H15A H 0.3733 0.3640 0.2938 0.058 Uiso 1 1 calc R A .
C16 C 0.2713(7) 0.4614(4) 0.2525(3) 0.0481(17) Uani 1 1 d . A .
C17 C 0.5621(7) 0.3113(4) 0.2220(3) 0.0538(18) Uani 1 1 d . . .
H17A H 0.6190 0.3014 0.1900 0.065 Uiso 1 1 calc R A .
C18 C 0.5856(7) 0.2627(5) 0.2699(3) 0.060(2) Uani 1 1 d . A .
H18A H 0.5241 0.2687 0.2995 0.072 Uiso 1 1 calc R . .
C19 C 0.8865(6) 0.1323(4) 0.2589(3) 0.0472(17) Uani 1 1 d . . .
C20 C 0.7865(6) 0.1839(4) 0.2433(3) 0.0486(17) Uani 1 1 d . A .
H20A H 0.7829 0.2068 0.2052 0.058 Uiso 1 1 calc R . .
C21 C 0.6905(7) 0.2029(4) 0.2829(3) 0.0555(19) Uani 1 1 d . . .
C22 C 0.6968(7) 0.1662(5) 0.3384(3) 0.0589(19) Uani 1 1 d . A .
H22A H 0.6314 0.1787 0.3658 0.071 Uiso 1 1 calc R . .
C23 C 0.7978(7) 0.1115(4) 0.3539(3) 0.0541(18) Uani 1 1 d . . .
H23A H 0.8011 0.0868 0.3916 0.065 Uiso 1 1 calc R A .
C24 C 0.8928(7) 0.0935(4) 0.3143(3) 0.0486(17) Uani 1 1 d . A .
C25 C 1.0093(8) 0.0170(5) 0.3850(3) 0.066(2) Uani 1 1 d . . .
H25A H 0.9679 -0.0226 0.3988 0.079 Uiso 1 1 calc R G .
H25B H 0.9780 0.0651 0.4087 0.079 Uiso 1 1 calc R . .
C26 C 1.1302(8) -0.0229(5) 0.3896(3) 0.071(2) Uani 1 1 d . G .
H26A H 1.1733 0.0136 0.3709 0.085 Uiso 1 1 calc R . .
H26B H 1.1420 -0.0337 0.4302 0.085 Uiso 1 1 calc R . .
C27 C 1.2771(9) -0.1525(6) 0.3728(4) 0.084(3) Uani 1 1 d . . .
H27A H 1.2879 -0.2074 0.3595 0.100 Uiso 1 1 calc R G .
H27B H 1.2807 -0.1596 0.4143 0.100 Uiso 1 1 calc R . .
C28 C 1.3717(8) -0.1223(7) 0.3434(5) 0.089(3) Uani 1 1 d . D .
H28A H 1.3638 -0.0687 0.3577 0.107 Uiso 1 1 calc R . .
H28B H 1.4444 -0.1623 0.3522 0.107 Uiso 1 1 calc R . .
C29 C 1.4574(8) -0.0891(6) 0.2530(5) 0.091(3) Uani 1 1 d . . .
H29A H 1.5151 -0.1393 0.2376 0.109 Uiso 1 1 calc R C 1
H29B H 1.4925 -0.0674 0.2789 0.109 Uiso 1 1 calc R C 1
C30 C 1.4300(12) -0.0282(10) 0.2059(7) 0.081(5) Uani 0.677(17) 1 d P D 1
H30A H 1.3774 0.0242 0.2207 0.097 Uiso 0.677(17) 1 calc PR D 1
H30B H 1.4993 -0.0174 0.1866 0.097 Uiso 0.677(17) 1 calc PR D 1
C31 C 1.3623(11) 0.0060(8) 0.1160(6) 0.068(4) Uani 0.677(17) 1 d P D 1
H31A H 1.4355 0.0134 0.1002 0.082 Uiso 0.677(17) 1 calc PR D 1
H31B H 1.3422 -0.0218 0.0874 0.082 Uiso 0.677(17) 1 calc PR D 1
C30' C 1.489(2) -0.100(2) 0.1944(12) 0.071(9) Uani 0.323(17) 1 d PU D 2
H30C H 1.5141 -0.1595 0.1872 0.085 Uiso 0.323(17) 1 calc PR D 2
H30D H 1.5499 -0.0772 0.1789 0.085 Uiso 0.323(17) 1 calc PR D 2
C31' C 1.383(2) 0.0221(14) 0.1521(11) 0.055(7) Uani 0.323(17) 1 d PU D 2
H31C H 1.4560 0.0189 0.1288 0.066 Uiso 0.323(17) 1 calc PR D 2
H31D H 1.3793 0.0491 0.1872 0.066 Uiso 0.323(17) 1 calc PR D 2
C32 C 1.2900(9) 0.0780(8) 0.1189(5) 0.106(4) Uani 1 1 d U . .
H32A H 1.2916 0.1076 0.0807 0.127 Uiso 1 1 calc R D 1
H32B H 1.3110 0.1092 0.1451 0.127 Uiso 1 1 calc R D 1
C33 C 1.1111(9) 0.1578(5) 0.1546(3) 0.072(3) Uani 1 1 d . . .
H33A H 1.1152 0.1983 0.1219 0.087 Uiso 1 1 calc R D .
H33B H 1.1417 0.1722 0.1861 0.087 Uiso 1 1 calc R . .
C34 C 0.9929(7) 0.1642(4) 0.1732(3) 0.057(2) Uani 1 1 d . D .
H34A H 0.9475 0.2222 0.1803 0.068 Uiso 1 1 calc R . .
H34B H 0.9625 0.1460 0.1434 0.068 Uiso 1 1 calc R . .
C35 C 0.2095(6) 0.3326(4) 0.1564(3) 0.0457(16) Uani 1 1 d . A .
H35A H 0.2541 0.2767 0.1440 0.055 Uiso 1 1 calc R . .
H35B H 0.2619 0.3618 0.1617 0.055 Uiso 1 1 calc R . .
C36 C 0.1346(7) 0.3801(4) 0.1126(3) 0.0508(18) Uani 1 1 d . . .
H36A H 0.1810 0.3819 0.0752 0.061 Uiso 1 1 calc R A .
H36B H 0.0811 0.3512 0.1090 0.061 Uiso 1 1 calc R . .
C37 C 0.0083(8) 0.5121(5) 0.0855(3) 0.071(2) Uani 1 1 d . . .
H37A H 0.0532 0.5046 0.0473 0.085 Uiso 1 1 calc R A .
H37B H -0.0116 0.5708 0.0936 0.085 Uiso 1 1 calc R . .
C38 C -0.0948(9) 0.4923(7) 0.0853(4) 0.089(3) Uani 1 1 d . A .
H38A H -0.1324 0.5226 0.0523 0.107 Uiso 1 1 calc R . .
H38B H -0.0756 0.4324 0.0811 0.107 Uiso 1 1 calc R . .
C39 C -0.2693(9) 0.4940(8) 0.1388(5) 0.110(4) Uani 1 1 d . . .
H39A H -0.3013 0.5129 0.1025 0.132 Uiso 1 1 calc R A .
H39B H -0.2522 0.4333 0.1442 0.132 Uiso 1 1 calc R . .
C40 C -0.3500(9) 0.5316(9) 0.1843(4) 0.098(4) Uani 1 1 d . A .
H40A H -0.3816 0.5906 0.1716 0.118 Uiso 1 1 calc R E 1
H40B H -0.4116 0.5078 0.1874 0.118 Uiso 1 1 calc R E 1
C41 C -0.3752(9) 0.4813(7) 0.2790(5) 0.092(3) Uani 1 1 d . . .
H41A H -0.3679 0.4306 0.2608 0.111 Uiso 1 1 calc R A 1
H41B H -0.4565 0.5117 0.2873 0.111 Uiso 1 1 calc R A 1
C42 C -0.3324(11) 0.4575(10) 0.3308(6) 0.131(5) Uani 1 1 d U A .
H42A H -0.3599 0.5068 0.3534 0.157 Uiso 1 1 calc R . .
H42B H -0.3677 0.4170 0.3512 0.157 Uiso 1 1 calc R . .
C43 C -0.1926(9) 0.3379(6) 0.3299(5) 0.076(4) Uani 0.855(15) 1 d P A 1
H43A H -0.1996 0.3263 0.2912 0.091 Uiso 0.855(15) 1 calc PR A 1
H43B H -0.2459 0.3174 0.3576 0.091 Uiso 0.855(15) 1 calc PR A 1
C43' C -0.173(3) 0.368(2) 0.3742(13) 0.021(9) Uani 0.145(15) 1 d PU A 2
H43C H -0.2300 0.3472 0.3982 0.025 Uiso 0.145(15) 1 calc PR A 2
H43D H -0.1396 0.3935 0.3988 0.025 Uiso 0.145(15) 1 calc PR A 2
C44 C -0.0783(8) 0.2954(5) 0.3422(3) 0.070(2) Uani 1 1 d . . .
H44A H -0.0697 0.3120 0.3791 0.084 Uiso 1 1 calc R A 1
H44B H -0.0650 0.2350 0.3460 0.084 Uiso 1 1 calc R A 1
C45 C 0.1109(7) 0.2668(4) 0.3002(3) 0.0480(17) Uani 1 1 d . . .
C46 C 0.1536(8) 0.2139(5) 0.3459(3) 0.062(2) Uani 1 1 d . A .
H46A H 0.1045 0.2106 0.3801 0.074 Uiso 1 1 calc R . .
C47 C 0.2638(8) 0.1669(5) 0.3430(3) 0.062(2) Uani 1 1 d . . .
H47A H 0.2896 0.1307 0.3747 0.075 Uiso 1 1 calc R A .
C48 C 0.3395(6) 0.1711(4) 0.2943(3) 0.0505(17) Uani 1 1 d . A .
C49 C 0.2988(7) 0.2270(4) 0.2487(3) 0.0509(18) Uani 1 1 d . . .
H49A H 0.3493 0.2328 0.2157 0.061 Uiso 1 1 calc R A .
C50 C 0.1853(6) 0.2740(4) 0.2513(3) 0.0435(16) Uani 1 1 d . A .
C51 C 0.4606(7) 0.1171(4) 0.2867(3) 0.0542(18) Uani 1 1 d . . .
H51A H 0.5042 0.1243 0.2513 0.065 Uiso 1 1 calc R A .
C52 C 0.5137(7) 0.0594(5) 0.3252(3) 0.060(2) Uani 1 1 d . A .
H52A H 0.4707 0.0550 0.3613 0.072 Uiso 1 1 calc R . .
C53 C 0.8061(7) -0.0530(4) 0.2612(3) 0.0502(18) Uani 1 1 d . . .
C54 C 0.6977(7) 0.0012(4) 0.2659(3) 0.0501(17) Uani 1 1 d . A .
H54A H 0.6708 0.0366 0.2340 0.060 Uiso 1 1 calc R . .
C55 C 0.6272(6) 0.0038(4) 0.3183(3) 0.0497(17) Uani 1 1 d . . .
C56 C 0.6677(8) -0.0483(5) 0.3630(3) 0.060(2) Uani 1 1 d . A .
H56A H 0.6199 -0.0473 0.3981 0.072 Uiso 1 1 calc R . .
C57 C 0.7770(7) -0.1032(5) 0.3588(3) 0.058(2) Uani 1 1 d . . .
H57A H 0.8038 -0.1375 0.3911 0.069 Uiso 1 1 calc R A .
C58 C 0.8459(7) -0.1073(4) 0.3077(3) 0.0487(17) Uani 1 1 d . A .
C59 C 0.9964(8) -0.2164(5) 0.3442(3) 0.067(2) Uani 1 1 d . . .
H59A H 0.9382 -0.2385 0.3661 0.080 Uiso 1 1 calc R G .
H59B H 1.0193 -0.1861 0.3703 0.080 Uiso 1 1 calc R . .
C60 C 1.0968(8) -0.2867(4) 0.3216(3) 0.062(2) Uani 1 1 d . G .
H60A H 1.1255 -0.3256 0.3538 0.074 Uiso 1 1 calc R . .
H60B H 1.0729 -0.3170 0.2960 0.074 Uiso 1 1 calc R . .
C61 C 1.2814(7) -0.3264(5) 0.2757(4) 0.064(2) Uani 1 1 d . . .
H61A H 1.2614 -0.3674 0.2576 0.077 Uiso 1 1 calc R G .
H61B H 1.3170 -0.3541 0.3099 0.077 Uiso 1 1 calc R . .
C62 C 1.3624(8) -0.2926(6) 0.2341(5) 0.093(3) Uani 1 1 d . G .
H62A H 1.3752 -0.2464 0.2500 0.112 Uiso 1 1 calc R . .
H62B H 1.4356 -0.3363 0.2256 0.112 Uiso 1 1 calc R . .
C63 C 1.3828(8) -0.2458(6) 0.1363(4) 0.079(3) Uani 1 1 d U . .
H63A H 1.4434 -0.2969 0.1247 0.095 Uiso 1 1 calc R G .
H63B H 1.4174 -0.2068 0.1468 0.095 Uiso 1 1 calc R . .
C64 C 1.3168(10) -0.2088(6) 0.0899(4) 0.086(3) Uani 1 1 d U G .
H64A H 1.3686 -0.2007 0.0556 0.103 Uiso 1 1 calc R . .
H64B H 1.2817 -0.2485 0.0812 0.103 Uiso 1 1 calc R . .
C65 C 1.1652(10) -0.0961(8) 0.0553(4) 0.095(4) Uani 1 1 d . . .
H65A H 1.1230 -0.1323 0.0486 0.114 Uiso 1 1 calc R F 1
H65B H 1.2139 -0.0892 0.0195 0.114 Uiso 1 1 calc R F 1
C66 C 1.0846(13) -0.0145(11) 0.0701(6) 0.059(4) Uani 0.520(11) 1 d P G 1
H66A H 1.1277 0.0221 0.0748 0.071 Uiso 0.520(11) 1 calc PR G 1
H66B H 1.0419 0.0097 0.0376 0.071 Uiso 0.520(11) 1 calc PR G 1
O23 O 1.0080(10) -0.0146(7) 0.1194(4) 0.048(3) Uani 0.520(11) 1 d P G 1
C67 C 0.9155(14) -0.0368(11) 0.1127(7) 0.046(4) Uani 0.520(11) 1 d P G 1
H67A H 0.9392 -0.0971 0.1091 0.055 Uiso 0.520(11) 1 calc PR G 1
H67B H 0.8856 -0.0086 0.0772 0.055 Uiso 0.520(11) 1 calc PR G 1
C68 C 0.8221(16) -0.0132(16) 0.1638(10) 0.039(4) Uani 0.520(11) 1 d P G 1
H68A H 0.7956 0.0471 0.1682 0.046 Uiso 0.520(11) 1 calc PR G 1
H68B H 0.7575 -0.0310 0.1600 0.046 Uiso 0.520(11) 1 calc PR G 1
C66' C 1.0807(19) -0.1118(15) 0.0537(9) 0.092(7) Uani 0.480(11) 1 d PU G 2
H66C H 1.1005 -0.1704 0.0456 0.110 Uiso 0.480(11) 1 calc PR G 2
H66D H 1.0415 -0.0771 0.0224 0.110 Uiso 0.480(11) 1 calc PR G 2
O23' O 1.0085(8) -0.0974(6) 0.1055(4) 0.057(4) Uani 0.480(11) 1 d P G 2
C67' C 0.951(2) -0.0161(14) 0.1180(9) 0.051(5) Uani 0.480(11) 1 d PU G 2
H67C H 1.0018 0.0080 0.1315 0.061 Uiso 0.480(11) 1 calc PR G 2
H67D H 0.9240 0.0166 0.0831 0.061 Uiso 0.480(11) 1 calc PR G 2
C68' C 0.8602(17) -0.0124(16) 0.1596(11) 0.037(5) Uani 0.480(11) 1 d PU G 2
H68C H 0.8058 -0.0300 0.1433 0.044 Uiso 0.480(11) 1 calc PR G 2
H68D H 0.8230 0.0462 0.1683 0.044 Uiso 0.480(11) 1 calc PR G 2
O1P O 0.7876(4) 0.1706(3) 0.0919(2) 0.0583(13) Uani 1 1 d D . .
O2P O 0.8863(5) 0.2915(3) 0.0763(2) 0.0696(16) Uani 1 1 d D . .
O3P O 0.8703(5) 0.3463(4) -0.0092(2) 0.0770(18) Uani 1 1 d D . .
O4P O 0.4845(4) 0.4615(3) -0.0496(2) 0.0548(12) Uani 1 1 d . . .
O5P O 0.3566(5) 0.4169(4) 0.0018(3) 0.0717(16) Uani 1 1 d . . .
O6P O 0.4734(6) 0.1673(4) 0.1278(3) 0.110(3) Uani 1 1 d . . .
O7P O 0.6340(7) 0.0890(5) 0.0984(4) 0.134(3) Uani 1 1 d U . .
N1 N 0.8358(5) 0.3123(3) 0.0344(2) 0.0496(14) Uani 1 1 d D . .
N2 N 0.4556(5) 0.4143(3) -0.0123(2) 0.0458(13) Uani 1 1 d D . .
N3 N 0.5657(6) 0.1580(4) 0.1032(3) 0.0579(16) Uani 1 1 d D . .
C1P C 0.7112(6) 0.2270(4) 0.0710(3) 0.0429(15) Uani 1 1 d D . .
C2P C 0.7270(5) 0.3009(4) 0.0390(3) 0.0414(14) Uani 1 1 d D . .
C3P C 0.6473(6) 0.3593(4) 0.0118(2) 0.0409(15) Uani 1 1 d . . .
H3PA H 0.6644 0.4043 -0.0103 0.049 Uiso 1 1 calc R . .
C4P C 0.5405(5) 0.3528(4) 0.0166(3) 0.0412(14) Uani 1 1 d D . .
C5P C 0.5125(6) 0.2880(4) 0.0492(3) 0.0422(15) Uani 1 1 d . . .
H5PA H 0.4380 0.2859 0.0545 0.051 Uiso 1 1 calc R . .
C6P C 0.5966(6) 0.2274(4) 0.0734(3) 0.0413(15) Uani 1 1 d D . .
C1S C 0.1699(11) 0.2440(8) -0.0143(4) 0.098(3) Uani 1 1 d . . .
H1SA H 0.1101 0.2930 -0.0047 0.117 Uiso 1 1 calc R . .
C2S C 0.1519(10) 0.1733(8) -0.0107(4) 0.091(3) Uani 1 1 d . . .
H2SA H 0.0808 0.1696 0.0066 0.110 Uiso 1 1 calc R . .
C3S C 0.2296(15) 0.1073(8) -0.0305(5) 0.118(5) Uani 1 1 d . . .
H3SA H 0.2125 0.0579 -0.0318 0.142 Uiso 1 1 calc R . .
C4S C 0.3351(14) 0.1102(12) -0.0490(6) 0.151(7) Uani 1 1 d . . .
H4SA H 0.3930 0.0612 -0.0607 0.181 Uiso 1 1 calc R . .
C5S C 0.3594(15) 0.1802(17) -0.0513(9) 0.181(10) Uani 1 1 d . . .
H5SA H 0.4322 0.1826 -0.0660 0.217 Uiso 1 1 calc R . .
C6S C 0.2772(18) 0.2463(12) -0.0321(6) 0.147(6) Uani 1 1 d . . .
H6SA H 0.2930 0.2962 -0.0307 0.177 Uiso 1 1 calc R . .
O8P O 0.2145(17) 0.1476(14) 0.4881(13) 0.221(12) Uiso 0.50 1 d PD H -1
O9P O 0.247(2) 0.2938(16) 0.4751(16) 0.32(2) Uiso 0.50 1 d PD H -1
O10P O 0.420(2) 0.2871(17) 0.4420(14) 0.279(17) Uiso 0.50 1 d PD H -1
O11P O 0.7334(16) 0.0720(10) 0.4881(7) 0.118(5) Uiso 0.50 1 d PD H -1
O12P O 0.7086(19) -0.0468(10) 0.5132(9) 0.148(7) Uiso 0.50 1 d PD H -1
O13P O 0.388(3) -0.1090(17) 0.5022(14) 0.252(14) Uiso 0.50 1 d PD H -1
O14P O 0.232(2) -0.003(2) 0.5119(15) 0.258(16) Uiso 0.50 1 d PD H -1
N4 N 0.352(2) 0.2633(11) 0.4758(11) 0.32(3) Uiso 0.50 1 d PD H -1
N5 N 0.6717(12) 0.0307(10) 0.5015(8) 0.113(6) Uiso 0.50 1 d PD H -1
N6 N 0.336(2) -0.0308(14) 0.4977(12) 0.208 Uiso 0.50 1 d PD H -1
C7P C 0.3233(11) 0.1225(9) 0.4858(6) 0.143(11) Uiso 0.50 1 d PGD H -1
C8P C 0.3823(12) 0.1780(7) 0.4830(6) 0.159(12) Uiso 0.50 1 d PGD H -1
C9P C 0.4963(12) 0.1492(8) 0.4881(5) 0.151(11) Uiso 0.50 1 d PGD H -1
H9PA H 0.5366 0.1871 0.4862 0.181 Uiso 0.50 1 calc PR H -1
C10P C 0.5513(10) 0.0648(8) 0.4958(6) 0.086(6) Uiso 0.50 1 d PGD H -1
C11P C 0.4924(12) 0.0093(7) 0.4986(8) 0.105(5) Uiso 0.50 1 d PGD H -1
H11B H 0.5300 -0.0484 0.5039 0.126 Uiso 0.50 1 calc PR H -1
C12P C 0.3783(12) 0.0381(8) 0.4936(8) 0.149(11) Uiso 0.50 1 d PGD H -1
O15P O 0.6181(12) 0.4779(9) 0.6103(5) 0.073(4) Uiso 0.50 1 d PD I -1
O16P O 0.5440(12) 0.3546(8) 0.6150(6) 0.074(3) Uiso 0.50 1 d PD I -1
O17P O 0.531(2) 0.3119(13) 0.5339(8) 0.176(9) Uiso 0.50 1 d PD I -1
O18P O 0.351(3) 0.543(2) 0.4057(16) 0.248(19) Uiso 0.50 1 d PD I -1
O19P O 0.429(3) 0.6393(19) 0.3842(18) 0.276 Uiso 0.50 1 d PD I -1
O20P O 0.5466(12) 0.6631(9) 0.6040(5) 0.102(4) Uiso 0.50 1 d PD I -1
O21P O 0.6841(13) 0.6497(11) 0.5362(7) 0.138(6) Uiso 0.50 1 d PD I -1
N7 N 0.5321(17) 0.3683(9) 0.5631(7) 0.111(6) Uiso 0.50 1 d PD I -1
N8 N 0.4321(15) 0.5703(12) 0.4082(7) 0.098(5) Uiso 0.50 1 d PD I -1
N9 N 0.5947(13) 0.6428(9) 0.5575(6) 0.094(5) Uiso 0.50 1 d PD I -1
C13P C 0.5794(12) 0.4999(7) 0.5617(5) 0.100(7) Uiso 0.50 1 d PGD I -1
C14P C 0.5467(14) 0.4448(6) 0.5361(6) 0.114(11) Uiso 0.50 1 d PGD I -1
C15P C 0.5000(14) 0.4692(8) 0.4855(6) 0.095(6) Uiso 0.50 1 d PG I -1
H15C H 0.4777 0.4316 0.4680 0.114 Uiso 0.50 1 calc PR I -1
C16P C 0.4860(13) 0.5486(8) 0.4606(5) 0.074(6) Uiso 0.50 1 d PGD I -1
C17P C 0.5187(12) 0.6037(6) 0.4863(5) 0.110(7) Uiso 0.50 1 d PG I -1
H17C H 0.5091 0.6580 0.4693 0.132 Uiso 0.50 1 calc PR I -1
C18P C 0.5654(10) 0.5793(6) 0.5368(5) 0.069(4) Uiso 0.50 1 d PGD I -1
C7S C -0.2061(14) 0.3521(8) 0.4949(8) 0.125(9) Uiso 0.50 1 d PG J -1
H7SA H -0.2616 0.4052 0.4941 0.150 Uiso 0.50 1 calc PR J -1
C8S C -0.2313(11) 0.2833(11) 0.4837(7) 0.115(8) Uiso 0.50 1 d PG J -1
H8SA H -0.3041 0.2894 0.4753 0.138 Uiso 0.50 1 calc PR J -1
C9S C -0.1501(15) 0.2057(9) 0.4849(8) 0.113(8) Uiso 0.50 1 d PG J -1
H9SA H -0.1673 0.1587 0.4773 0.136 Uiso 0.50 1 calc PR J -1
C10S C -0.0437(13) 0.1968(9) 0.4973(8) 0.110(9) Uiso 0.50 1 d PG J -1
H10C H 0.0119 0.1438 0.4981 0.132 Uiso 0.50 1 calc PR J -1
C11S C -0.0184(12) 0.2656(13) 0.5085(8) 0.109(8) Uiso 0.50 1 d PG J -1
H11A H 0.0543 0.2595 0.5169 0.131 Uiso 0.50 1 calc PR J -1
C12S C -0.0997(17) 0.3432(10) 0.5073(9) 0.18(2) Uiso 0.50 1 d PG J -1
H12B H -0.0824 0.3902 0.5149 0.216 Uiso 0.50 1 calc PR J -1
C13S C -0.1362(12) 0.2560(14) 0.5086(8) 0.164(13) Uiso 0.50 1 d PG K -2
H13B H -0.2150 0.2666 0.5112 0.196 Uiso 0.50 1 calc PR K -2
C14S C -0.0628(17) 0.1759(11) 0.5028(9) 0.107(9) Uiso 0.50 1 d PG K -2
H14A H -0.0913 0.1318 0.5015 0.128 Uiso 0.50 1 calc PR K -2
C15S C 0.0524(16) 0.1604(10) 0.4989(8) 0.146(11) Uiso 0.50 1 d PG K -2
H15B H 0.1026 0.1056 0.4949 0.175 Uiso 0.50 1 calc PR K -2
C16S C 0.0942(12) 0.2249(14) 0.5008(8) 0.141(10) Uiso 0.50 1 d PG K -2
H16A H 0.1729 0.2142 0.4981 0.169 Uiso 0.50 1 calc PR K -2
C17S C 0.0207(19) 0.3049(12) 0.5065(10) 0.198(17) Uiso 0.50 1 d PG K -2
H17B H 0.0492 0.3490 0.5078 0.237 Uiso 0.50 1 calc PR K -2
C18S C -0.0945(17) 0.3205(10) 0.5104(9) 0.119(11) Uiso 0.50 1 d PG K -2
H18B H -0.1447 0.3752 0.5144 0.143 Uiso 0.50 1 calc PR K -2

loop_
_atom_site_aniso_label
_atom_site_aniso_U_11
_atom_site_aniso_U_22
_atom_site_aniso_U_33
_atom_site_aniso_U_23
_atom_site_aniso_U_13
_atom_site_aniso_U_12
Cs1 0.0569(3) 0.0407(2) 0.0375(2) -0.00255(16) -0.00748(18) -0.0201(2)
Cs2 0.0673(3) 0.0491(3) 0.0463(3) -0.00807(19) -0.0081(2) -0.0315(2)
O1 0.072(3) 0.045(3) 0.027(2) 0.0025(19) -0.012(2) -0.018(2)
O3 0.106(5) 0.144(6) 0.081(5) -0.037(4) -0.019(4) 0.014(5)
O5 0.076(4) 0.033(2) 0.064(3) 0.003(2) -0.017(3) -0.020(2)
O6 0.076(3) 0.045(3) 0.037(2) 0.007(2) -0.014(2) -0.030(3)
O7 0.072(4) 0.065(3) 0.043(3) -0.001(2) -0.018(2) -0.026(3)
O8 0.095(5) 0.058(3) 0.058(3) -0.004(3) -0.030(3) -0.012(3)
O9 0.104(5) 0.098(5) 0.072(4) -0.016(4) -0.017(4) -0.049(4)
O10 0.065(4) 0.063(4) 0.089(4) -0.007(3) -0.017(3) -0.029(3)
O11 0.058(4) 0.083(4) 0.091(4) 0.020(3) -0.016(3) -0.038(3)
O12 0.083(4) 0.045(3) 0.050(3) 0.008(2) -0.017(3) -0.026(3)
O13 0.064(3) 0.048(3) 0.037(2) 0.000(2) 0.003(2) -0.025(2)
O14 0.072(3) 0.051(3) 0.038(2) 0.003(2) -0.004(2) -0.026(3)
O15 0.072(4) 0.090(4) 0.058(3) -0.015(3) -0.025(3) -0.029(3)
O16 0.065(9) 0.075(16) 0.073(8) -0.024(7) 0.003(6) -0.036(10)
O16' 0.076(13) 0.10(3) 0.100(17) 0.013(18) -0.019(12) -0.023(15)
O17 0.066(4) 0.067(4) 0.074(4) -0.010(3) 0.006(3) -0.030(3)
O18 0.075(4) 0.040(3) 0.049(3) 0.002(2) 0.003(2) -0.022(3)
O19 0.084(4) 0.042(3) 0.036(3) 0.004(2) -0.004(2) -0.018(3)
O20 0.098(4) 0.043(3) 0.062(3) 0.000(2) -0.017(3) -0.028(3)
O21 0.098(5) 0.084(4) 0.074(4) -0.012(3) -0.007(4) -0.027(4)
O22 0.072(4) 0.150(7) 0.068(4) -0.045(4) 0.016(3) -0.044(5)
O24 0.077(4) 0.042(3) 0.032(2) 0.0033(19) -0.004(2) -0.012(2)
C1 0.082(6) 0.059(5) 0.035(4) 0.010(3) -0.016(4) -0.032(4)
C2 0.069(7) 0.033(5) 0.022(5) -0.005(4) -0.002(5) -0.006(5)
O2 0.079(7) 0.084(7) 0.029(4) 0.012(5) 0.006(4) -0.018(6)
C3 0.105(10) 0.113(10) 0.065(8) -0.010(7) -0.004(7) -0.030(8)
O4 0.076(8) 0.116(10) 0.060(7) 0.007(7) 0.005(6) -0.015(7)
C2' 0.163(19) 0.159(19) 0.161(19) 0.002(10) -0.026(10) -0.048(11)
O2' 0.097(10) 0.083(9) 0.066(9) 0.007(7) 0.009(7) -0.031(8)
C3' 0.055(8) 0.051(8) 0.036(7) -0.008(6) 0.002(6) -0.009(7)
O4' 0.047(8) 0.103(12) 0.077(10) -0.004(8) -0.004(7) -0.048(8)
C4 0.130(9) 0.183(10) 0.110(8) -0.022(7) 0.024(7) -0.035(7)
C5 0.111(8) 0.119(8) 0.144(8) -0.031(7) 0.031(7) -0.044(7)
C6 0.174(11) 0.164(10) 0.183(11) -0.030(8) -0.018(9) -0.015(8)
C7 0.111(8) 0.110(7) 0.134(8) 0.022(7) 0.029(6) -0.009(6)
C8 0.087(7) 0.036(4) 0.092(7) 0.009(4) -0.013(5) -0.007(4)
C9 0.071(5) 0.052(4) 0.056(4) 0.010(3) -0.019(4) -0.036(4)
C10 0.071(5) 0.056(4) 0.044(4) 0.021(3) -0.021(4) -0.034(4)
C11 0.062(5) 0.037(3) 0.039(3) -0.003(3) -0.010(3) -0.025(3)
C12 0.067(5) 0.043(4) 0.043(4) -0.002(3) -0.011(3) -0.035(4)
C13 0.062(5) 0.048(4) 0.049(4) -0.006(3) -0.006(3) -0.029(4)
C14 0.076(5) 0.039(4) 0.045(4) -0.006(3) -0.011(4) -0.022(4)
C15 0.063(5) 0.039(4) 0.048(4) -0.008(3) -0.014(3) -0.020(3)
C16 0.084(5) 0.038(4) 0.036(3) 0.000(3) -0.013(3) -0.037(4)
C17 0.072(5) 0.047(4) 0.052(4) -0.009(3) -0.013(4) -0.027(4)
C18 0.079(6) 0.051(4) 0.061(5) -0.010(4) -0.009(4) -0.033(4)
C19 0.065(5) 0.036(3) 0.051(4) -0.011(3) -0.010(4) -0.026(3)
C20 0.067(5) 0.036(3) 0.049(4) -0.007(3) -0.017(4) -0.019(3)
C21 0.072(5) 0.044(4) 0.059(5) -0.001(3) -0.022(4) -0.023(4)
C22 0.079(6) 0.053(4) 0.049(4) -0.009(3) -0.011(4) -0.022(4)
C23 0.070(5) 0.053(4) 0.048(4) 0.000(3) -0.018(4) -0.028(4)
C24 0.074(5) 0.040(4) 0.039(4) -0.002(3) -0.023(4) -0.021(4)
C25 0.089(6) 0.061(5) 0.045(4) -0.009(4) -0.023(4) -0.012(5)
C26 0.096(7) 0.070(5) 0.051(5) -0.016(4) -0.033(4) -0.015(5)
C27 0.102(8) 0.071(6) 0.063(6) -0.001(5) -0.017(5) -0.008(6)
C28 0.068(6) 0.086(7) 0.105(8) -0.019(6) -0.030(6) 0.001(6)
C29 0.063(6) 0.071(6) 0.149(11) 0.000(7) -0.038(7) -0.024(5)
C30 0.069(9) 0.081(11) 0.110(12) -0.001(9) -0.032(8) -0.040(8)
C31 0.068(9) 0.071(9) 0.069(9) 0.001(7) 0.001(7) -0.034(7)
C30' 0.059(11) 0.084(12) 0.069(12) 0.003(8) -0.015(8) -0.023(9)
C31' 0.061(10) 0.050(10) 0.055(10) -0.011(7) -0.005(8) -0.020(8)
C32 0.069(6) 0.131(8) 0.113(7) 0.036(6) -0.018(5) -0.038(6)
C33 0.124(8) 0.064(5) 0.054(5) -0.002(4) -0.013(5) -0.063(6)
C34 0.090(6) 0.040(4) 0.045(4) 0.002(3) -0.006(4) -0.032(4)
C35 0.068(5) 0.044(4) 0.035(3) -0.001(3) -0.005(3) -0.032(4)
C36 0.077(5) 0.051(4) 0.037(4) -0.010(3) 0.002(3) -0.040(4)
C37 0.093(7) 0.073(6) 0.047(4) 0.014(4) -0.018(4) -0.032(5)
C38 0.104(8) 0.121(9) 0.052(5) -0.013(5) -0.023(5) -0.040(7)
C39 0.092(8) 0.134(10) 0.124(10) -0.016(8) -0.059(8) -0.041(8)
C40 0.075(7) 0.158(11) 0.077(7) -0.031(7) -0.013(6) -0.050(7)
C41 0.068(7) 0.092(8) 0.108(9) -0.006(7) -0.006(6) -0.015(6)
C42 0.102(7) 0.158(9) 0.112(8) 0.004(7) 0.003(6) -0.028(7)
C43 0.087(8) 0.063(6) 0.093(8) -0.025(6) 0.008(6) -0.046(6)
C43' 0.025(13) 0.023(12) 0.017(12) -0.001(8) -0.007(8) -0.008(9)
C44 0.107(8) 0.057(5) 0.053(5) 0.001(4) 0.004(5) -0.045(5)
C45 0.074(5) 0.035(3) 0.040(4) -0.006(3) -0.007(3) -0.023(4)
C46 0.084(6) 0.055(5) 0.046(4) -0.005(3) 0.002(4) -0.026(5)
C47 0.091(7) 0.061(5) 0.038(4) 0.003(3) -0.006(4) -0.030(5)
C48 0.062(5) 0.042(4) 0.056(4) 0.000(3) -0.018(4) -0.024(4)
C49 0.079(5) 0.038(3) 0.046(4) -0.004(3) -0.008(4) -0.031(4)
C50 0.065(5) 0.029(3) 0.040(3) -0.003(3) -0.004(3) -0.021(3)
C51 0.080(6) 0.048(4) 0.044(4) -0.002(3) -0.013(4) -0.031(4)
C52 0.084(6) 0.063(5) 0.040(4) -0.004(3) -0.002(4) -0.036(5)
C53 0.080(6) 0.041(4) 0.039(4) -0.008(3) -0.005(3) -0.032(4)
C54 0.073(5) 0.044(4) 0.042(4) -0.001(3) -0.011(3) -0.030(4)
C55 0.060(5) 0.046(4) 0.047(4) -0.009(3) -0.006(3) -0.020(4)
C56 0.089(6) 0.054(4) 0.044(4) 0.005(3) -0.010(4) -0.035(5)
C57 0.082(6) 0.048(4) 0.038(4) 0.003(3) -0.002(4) -0.020(4)
C58 0.069(5) 0.040(4) 0.039(4) 0.003(3) -0.005(3) -0.023(4)
C59 0.094(7) 0.064(5) 0.043(4) 0.016(4) -0.024(4) -0.026(5)
C60 0.098(7) 0.040(4) 0.048(4) 0.010(3) -0.025(4) -0.021(4)
C61 0.065(5) 0.043(4) 0.084(6) -0.005(4) -0.036(5) -0.006(4)
C62 0.067(6) 0.080(7) 0.134(10) -0.047(7) -0.006(6) -0.017(5)
C63 0.064(5) 0.097(6) 0.084(6) -0.019(5) 0.004(4) -0.037(5)
C64 0.124(7) 0.069(5) 0.073(5) -0.022(4) 0.012(5) -0.046(5)
C65 0.129(9) 0.153(11) 0.041(5) -0.007(6) -0.008(5) -0.098(9)
C66 0.057(9) 0.088(12) 0.038(7) -0.011(7) 0.003(6) -0.034(9)
O23 0.055(7) 0.065(7) 0.033(5) 0.005(4) -0.009(5) -0.031(6)
C67 0.050(11) 0.051(9) 0.038(8) 0.009(6) -0.008(7) -0.022(8)
C68 0.034(10) 0.049(9) 0.034(8) 0.006(6) 0.005(8) -0.022(9)
C66' 0.092(10) 0.090(10) 0.089(10) -0.006(8) -0.009(8) -0.026(8)
O23' 0.049(7) 0.056(7) 0.032(5) 0.014(4) 0.007(4) 0.016(5)
C67' 0.050(10) 0.052(9) 0.053(8) 0.009(7) -0.017(8) -0.020(8)
C68' 0.042(10) 0.033(7) 0.035(8) 0.001(6) -0.006(8) -0.011(7)
O1P 0.057(3) 0.049(3) 0.070(3) 0.013(2) -0.021(3) -0.018(3)
O2P 0.071(4) 0.072(4) 0.076(4) 0.028(3) -0.034(3) -0.036(3)
O3P 0.068(4) 0.113(5) 0.062(3) 0.032(3) -0.017(3) -0.053(4)
O4P 0.068(3) 0.050(3) 0.052(3) 0.015(2) -0.022(2) -0.027(3)
O5P 0.051(3) 0.079(4) 0.083(4) 0.024(3) -0.018(3) -0.024(3)
O6P 0.101(6) 0.083(5) 0.141(7) -0.002(4) 0.040(5) -0.051(4)
O7P 0.095(5) 0.072(5) 0.223(9) 0.055(5) -0.015(6) -0.035(4)
N1 0.052(4) 0.050(3) 0.050(3) 0.006(3) -0.012(3) -0.022(3)
N2 0.056(4) 0.037(3) 0.048(3) 0.006(2) -0.014(3) -0.019(3)
N3 0.062(4) 0.053(4) 0.059(4) 0.021(3) -0.012(3) -0.026(3)
C1P 0.050(4) 0.042(4) 0.043(4) 0.003(3) -0.012(3) -0.022(3)
C2P 0.051(4) 0.035(3) 0.042(3) 0.001(3) -0.008(3) -0.020(3)
C3P 0.057(4) 0.030(3) 0.034(3) 0.002(2) -0.001(3) -0.016(3)
C4P 0.053(4) 0.039(3) 0.035(3) 0.003(3) -0.010(3) -0.019(3)
C5P 0.052(4) 0.041(3) 0.033(3) -0.002(3) -0.003(3) -0.015(3)
C6P 0.051(4) 0.031(3) 0.039(3) 0.005(3) 0.001(3) -0.015(3)
C1S 0.107(9) 0.114(9) 0.079(7) -0.027(6) -0.030(6) -0.030(8)
C2S 0.095(8) 0.109(9) 0.084(7) -0.006(6) -0.017(6) -0.049(8)
C3S 0.174(15) 0.091(9) 0.072(7) -0.003(6) -0.013(8) -0.020(10)
C4S 0.101(12) 0.180(18) 0.100(10) -0.016(11) 0.025(9) 0.031(12)
C5S 0.090(11) 0.25(3) 0.20(2) 0.007(19) 0.028(11) -0.072(16)
C6S 0.197(18) 0.195(18) 0.116(11) -0.009(11) -0.037(12) -0.144(16)

loop_
_atom_type_symbol
_atom_type_description
_atom_type_scat_dispersion_real
_atom_type_scat_dispersion_imag
_atom_type_scat_source
C C 0.0033 0.0016 'International Tables Vol C Tables 4.2.6.8 and 6.1.1.4'
H H 0.0000 0.0000 'International Tables Vol C Tables 4.2.6.8 and 6.1.1.4'
N N 0.0061 0.0033 'International Tables Vol C Tables 4.2.6.8 and 6.1.1.4'
O O 0.0106 0.0060 'International Tables Vol C Tables 4.2.6.8 and 6.1.1.4'
Cs Cs -0.3680 2.1192 'International Tables Vol C Tables 4.2.6.8 and 6.1.1.4'

loop_
_geom_angle_atom_site_label_1
_geom_angle_atom_site_label_2
_geom_angle_atom_site_label_3
_geom_angle
_geom_angle_site_symmetry_1
_geom_angle_site_symmetry_3
_geom_angle_publ_flag
O14 Cs1 O17 128.59(13) . . ?
O14 Cs1 O3 163.0(2) . . ?
O17 Cs1 O3 65.2(2) . . ?
O14 Cs1 O4 110.8(2) . . ?
O17 Cs1 O4 93.8(2) . . ?
O3 Cs1 O4 54.4(3) . . ?
O14 Cs1 O1 88.33(12) . . ?
O17 Cs1 O1 114.20(13) . . ?
O3 Cs1 O1 94.18(17) . . ?
O4 Cs1 O1 124.6(3) . . ?
O14 Cs1 O15 53.30(14) . . ?
O17 Cs1 O15 95.96(15) . . ?
O3 Cs1 O15 121.10(18) . . ?
O4 Cs1 O15 73.6(3) . . ?
O1 Cs1 O15 141.39(13) . . ?
O14 Cs1 O2 137.1(2) . . ?
O17 Cs1 O2 67.8(2) . . ?
O3 Cs1 O2 53.2(2) . . ?
O4 Cs1 O2 106.3(3) . . ?
O1 Cs1 O2 52.27(19) . . ?
O15 Cs1 O2 163.8(2) . . ?
O14 Cs1 O5 70.92(12) . . ?
O17 Cs1 O5 146.15(14) . . ?
O3 Cs1 O5 92.2(2) . . ?
O4 Cs1 O5 52.5(2) . . ?
O1 Cs1 O5 91.24(12) . . ?
O15 Cs1 O5 73.61(14) . . ?
O2 Cs1 O5 119.7(3) . . ?
O14 Cs1 O18 91.47(12) . . ?
O17 Cs1 O18 52.26(14) . . ?
O3 Cs1 O18 105.52(19) . . ?
O4 Cs1 O18 145.8(2) . . ?
O1 Cs1 O18 79.85(12) . . ?
O15 Cs1 O18 102.78(14) . . ?
O2 Cs1 O18 67.8(3) . . ?
O5 Cs1 O18 160.60(13) . . ?
O14 Cs1 O16 104.7(3) . . ?
O17 Cs1 O16 52.9(4) . . ?
O3 Cs1 O16 75.1(4) . . ?
O4 Cs1 O16 56.5(6) . . ?
O1 Cs1 O16 165.7(2) . . ?
O15 Cs1 O16 52.4(2) . . ?
O2 Cs1 O16 113.4(3) . . ?
O5 Cs1 O16 98.5(5) . . ?
O18 Cs1 O16 93.7(6) . . ?
O14 Cs1 O6 60.05(12) . . ?
O17 Cs1 O6 160.37(14) . . ?
O3 Cs1 O6 110.6(2) . . ?
O4 Cs1 O6 98.7(3) . . ?
O1 Cs1 O6 46.18(11) . . ?
O15 Cs1 O6 102.02(13) . . ?
O2 Cs1 O6 94.1(2) . . ?
O5 Cs1 O6 49.35(12) . . ?
O18 Cs1 O6 115.05(13) . . ?
O16 Cs1 O6 146.4(4) . . ?
O14 Cs1 O16' 96.7(9) . . ?
O17 Cs1 O16' 49.1(4) . . ?
O3 Cs1 O16' 86.4(11) . . ?
O4 Cs1 O16' 70.7(11) . . ?
O1 Cs1 O16' 160.9(6) . . ?
O15 Cs1 O16' 48.5(6) . . ?
O2 Cs1 O16' 115.6(5) . . ?
O5 Cs1 O16' 107.9(6) . . ?
O18 Cs1 O16' 81.5(8) . . ?
O16 Cs1 O16' 14.8(6) . . ?
O6 Cs1 O16' 150.1(4) . . ?
O20 Cs2 O8 63.51(14) . . ?
O20 Cs2 O22 98.79(18) . . ?
O8 Cs2 O22 152.29(18) . . ?
O20 Cs2 O9 77.08(16) . . ?
O8 Cs2 O9 53.03(16) . . ?
O22 Cs2 O9 104.14(17) . . ?
O20 Cs2 O7 104.05(13) . . ?
O8 Cs2 O7 51.46(13) . . ?
O22 Cs2 O7 155.06(18) . . ?
O9 Cs2 O7 90.75(15) . . ?
O20 Cs2 O23 124.6(2) . . ?
O8 Cs2 O23 153.5(2) . . ?
O22 Cs2 O23 54.0(2) . . ?
O9 Cs2 O23 148.3(2) . . ?
O7 Cs2 O23 103.7(2) . . ?
O20 Cs2 O12 147.31(14) . . ?
O8 Cs2 O12 96.24(13) . . ?
O22 Cs2 O12 108.29(18) . . ?
O9 Cs2 O12 112.36(15) . . ?
O7 Cs2 O12 46.90(12) . . ?
O23 Cs2 O12 63.5(2) . . ?
O20 Cs2 O19 52.56(14) . . ?
O8 Cs2 O19 72.62(14) . . ?
O22 Cs2 O19 114.89(15) . . ?
O9 Cs2 O19 118.65(15) . . ?
O7 Cs2 O19 73.01(12) . . ?
O23 Cs2 O19 92.7(2) . . ?
O12 Cs2 O19 98.34(13) . . ?
O20 Cs2 O10 112.27(15) . . ?
O8 Cs2 O10 103.19(16) . . ?
O22 Cs2 O10 62.14(15) . . ?
O9 Cs2 O10 52.10(16) . . ?
O7 Cs2 O10 116.40(13) . . ?
O23 Cs2 O10 96.3(2) . . ?
O12 Cs2 O10 96.70(14) . . ?
O19 Cs2 O10 164.74(13) . . ?
O20 Cs2 O24 93.05(13) . . ?
O8 Cs2 O24 109.61(14) . . ?
O22 Cs2 O24 91.58(14) . . ?
O9 Cs2 O24 162.45(14) . . ?
O7 Cs2 O24 77.45(12) . . ?
O23 Cs2 O24 48.8(2) . . ?
O12 Cs2 O24 68.75(12) . . ?
O19 Cs2 O24 45.62(11) . . ?
O10 Cs2 O24 145.15(13) . . ?
O20 Cs2 O21 51.21(15) . . ?
O8 Cs2 O21 104.26(15) . . ?
O22 Cs2 O21 50.62(19) . . ?
O9 Cs2 O21 77.33(17) . . ?
O7 Cs2 O21 154.15(15) . . ?
O23 Cs2 O21 98.2(2) . . ?
O12 Cs2 O21 158.91(15) . . ?
O19 Cs2 O21 92.50(15) . . ?
O10 Cs2 O21 74.08(15) . . ?
O24 Cs2 O21 107.93(15) . . ?
O20 Cs2 O11 162.07(16) . . ?
O8 Cs2 O11 123.76(15) . . ?
O22 Cs2 O11 67.57(19) . . ?
O9 Cs2 O11 94.54(15) . . ?
O7 Cs2 O11 91.74(14) . . ?
O23 Cs2 O11 57.6(2) . . ?
O12 Cs2 O11 50.57(14) . . ?
O19 Cs2 O11 142.90(13) . . ?
O10 Cs2 O11 51.68(14) . . ?
O24 Cs2 O11 98.72(12) . . ?
O21 Cs2 O11 111.79(16) . . ?
C16 O1 C1 116.0(5) . . ?
C16 O1 Cs1 114.7(4) . . ?
C1 O1 Cs1 115.6(4) . . ?
C5 O3 C4 116.9(10) . . ?
C5 O3 Cs1 125.2(8) . . ?
C4 O3 Cs1 117.7(8) . . ?
C9 O5 C8 111.3(6) . . ?
C9 O5 Cs1 123.9(4) . . ?
C8 O5 Cs1 118.1(5) . . ?
C11 O6 C10 117.0(5) . . ?
C11 O6 Cs1 110.6(3) . . ?
C10 O6 Cs1 116.1(4) . . ?
C24 O7 C25 117.4(6) . . ?
C24 O7 Cs2 115.5(4) . . ?
C25 O7 Cs2 118.6(4) . . ?
C26 O8 C27 115.1(7) . . ?
C26 O8 Cs2 115.9(4) . . ?
C27 O8 Cs2 109.9(5) . . ?
C28 O9 C29 116.2(8) . . ?
C28 O9 Cs2 122.1(6) . . ?
C29 O9 Cs2 118.2(6) . . ?
C31' O10 C30 70.6(13) . . ?
C31' O10 C31 42.7(11) . . ?
C30 O10 C31 112.4(9) . . ?
C31' O10 C30' 108.2(17) . . ?
C30 O10 C30' 50.6(13) . . ?
C31 O10 C30' 132.2(12) . . ?
C31' O10 Cs2 118.7(11) . . ?
C30 O10 Cs2 109.7(7) . . ?
C31 O10 Cs2 110.4(6) . . ?
C30' O10 Cs2 117.4(11) . . ?
C32 O11 C33 108.2(8) . . ?
C32 O11 Cs2 118.6(5) . . ?
C33 O11 Cs2 115.6(4) . . ?
C19 O12 C34 116.4(6) . . ?
C19 O12 Cs2 115.7(4) . . ?
C34 O12 Cs2 120.8(4) . . ?
C50 O13 C35 117.0(5) . . ?
C50 O13 Cs1 115.2(3) . . ?
C35 O13 Cs1 115.8(4) . . ?
C36 O14 C37 115.1(6) . . ?
C36 O14 Cs1 125.3(4) . . ?
C37 O14 Cs1 107.4(4) . . ?
C38 O15 C39 114.4(7) . . ?
C38 O15 Cs1 118.2(5) . . ?
C39 O15 Cs1 120.0(6) . . ?
C40 O16 C41 114.2(12) . . ?
C40 O16 Cs1 115.0(9) . . ?
C41 O16 Cs1 115.5(14) . . ?
C41 O16' C40 112(3) . . ?
C41 O16' Cs1 114(3) . . ?
C40 O16' Cs1 111.5(18) . . ?
C43' O17 C42 124.6(16) . . ?
C43' O17 C43 57.2(14) . . ?
C42 O17 C43 106.4(9) . . ?
C43' O17 Cs1 117.3(15) . . ?
C42 O17 Cs1 116.8(7) . . ?
C43 O17 Cs1 116.4(5) . . ?
C45 O18 C44 118.1(6) . . ?
C45 O18 Cs1 119.6(4) . . ?
C44 O18 Cs1 114.7(4) . . ?
C58 O19 C59 117.8(6) . . ?
C58 O19 Cs2 116.1(4) . . ?
C59 O19 Cs2 109.1(5) . . ?
C60 O20 C61 111.6(6) . . ?
C60 O20 Cs2 123.8(4) . . ?
C61 O20 Cs2 121.2(5) . . ?
C63 O21 C62 112.1(8) . . ?
C63 O21 Cs2 105.6(5) . . ?
C62 O21 Cs2 95.8(5) . . ?
C64 O22 C65 118.8(8) . . ?
C64 O22 Cs2 119.7(6) . . ?
C65 O22 Cs2 118.5(6) . . ?
C53 O24 C68' 124.8(10) . . ?
C53 O24 C68 109.0(9) . . ?
C68' O24 C68 18.8(9) . . ?
C53 O24 Cs2 116.5(4) . . ?
C68' O24 Cs2 106.9(8) . . ?
C68 O24 Cs2 125.7(7) . . ?
C2' C1 O1 108.6(18) . . ?
C2' C1 C2 35.2(16) . . ?
O1 C1 C2 108.8(7) . . ?
O2 C2 C1 112.5(9) . . ?
C3 O2 C2 124.4(13) . . ?
C3 O2 Cs1 110.3(10) . . ?
C2 O2 Cs1 118.1(7) . . ?
O2 C3 C4 118.8(14) . . ?
C7 O4 C6 127.0(16) . . ?
C7 O4 Cs1 110.8(9) . . ?
C6 O4 Cs1 111.5(9) . . ?
O2' C2' C1 116(2) . . ?
O2' C2' Cs1 68(2) . . ?
C1 C2' Cs1 95(2) . . ?
C3' O2' C2' 129(2) . . ?
C3' O2' Cs1 117.3(14) . . ?
C2' O2' Cs1 90(2) . . ?
O2' C3' C4 117.0(16) . . ?
C6 O4' C7 99.1(13) . . ?
C6 O4' Cs1 105.0(12) . . ?
C7 O4' Cs1 88.1(7) . . ?
O3 C4 C3' 128.6(13) . . ?
O3 C4 C3 122.0(14) . . ?
C3' C4 C3 38.8(11) . . ?
O3 C5 C6 114.7(13) . . ?
O4' C6 C5 101.2(17) . . ?
O4' C6 O4 54.5(10) . . ?
C5 C6 O4 134.1(16) . . ?
O4 C7 C8 134.5(15) . . ?
O4 C7 O4' 43.9(9) . . ?
C8 C7 O4' 97.2(11) . . ?
O4 C7 Cs1 51.8(7) . . ?
C8 C7 Cs1 94.5(7) . . ?
O4' C7 Cs1 63.8(6) . . ?
C7 C8 O5 108.8(8) . . ?
O5 C9 C10 109.8(6) . . ?
O6 C10 C9 109.4(6) . . ?
O6 C11 C12 124.7(6) . . ?
O6 C11 C16 116.0(6) . . ?
C12 C11 C16 119.4(7) . . ?
C11 C12 C13 119.8(6) . . ?
C12 C13 C14 121.6(7) . . ?
C13 C14 C15 117.8(7) . . ?
C13 C14 C17 120.4(7) . . ?
C15 C14 C17 121.7(7) . . ?
C16 C15 C14 121.4(7) . . ?
C15 C16 O1 125.0(6) . . ?
C15 C16 C11 120.0(7) . . ?
O1 C16 C11 114.9(6) . . ?
C18 C17 C14 125.9(7) . . ?
C17 C18 C21 129.5(8) . . ?
C20 C19 O12 124.9(6) . . ?
C20 C19 C24 121.0(7) . . ?
O12 C19 C24 114.2(6) . . ?
C19 C20 C21 120.3(7) . . ?
C20 C21 C22 118.9(7) . . ?
C20 C21 C18 122.3(7) . . ?
C22 C21 C18 118.7(8) . . ?
C23 C22 C21 120.9(8) . . ?
C24 C23 C22 119.7(7) . . ?
C23 C24 O7 123.7(6) . . ?
C23 C24 C19 119.2(7) . . ?
O7 C24 C19 117.0(7) . . ?
O7 C25 C26 108.5(7) . . ?
O8 C26 C25 107.8(7) . . ?
O8 C27 C28 113.8(8) . . ?
O9 C28 C27 110.6(8) . . ?
O9 C29 C30' 123.1(14) . . ?
O9 C29 C30 117.9(9) . . ?
C30' C29 C30 51.9(14) . . ?
O10 C30 C29 112.1(11) . . ?
C32 C31 O10 122.1(12) . . ?
C29 C30' O10 105(2) . . ?
O10 C31' C32 117.3(19) . . ?
C31 C32 O11 112.9(11) . . ?
C31 C32 C31' 42.1(10) . . ?
O11 C32 C31' 117.2(12) . . ?
O11 C33 C34 112.8(6) . . ?
O12 C34 C33 107.7(7) . . ?
O13 C35 C36 106.6(6) . . ?
O14 C36 C35 111.8(5) . . ?
O14 C37 C38 111.8(7) . . ?
O14 C37 Cs1 51.9(3) . . ?
C38 C37 Cs1 87.7(5) . . ?
O15 C38 C37 111.0(7) . . ?
C40 C39 O15 112.2(9) . . ?
O16 C40 C39 124.4(15) . . ?
O16 C40 O16' 35.8(16) . . ?
C39 C40 O16' 98(2) . . ?
O16' C41 O16 36.7(17) . . ?
O16' C41 C42 117.6(13) . . ?
O16 C41 C42 117.7(12) . . ?
O17 C42 C41 121.4(11) . . ?
O17 C43 C44 110.2(8) . . ?
O17 C43' C44 106(2) . . ?
O18 C44 C43 112.3(7) . . ?
O18 C44 C43' 120.1(13) . . ?
C43 C44 C43' 51.4(13) . . ?
O18 C45 C46 125.2(7) . . ?
O18 C45 C50 116.4(6) . . ?
C46 C45 C50 118.4(7) . . ?
C47 C46 C45 121.7(7) . . ?
C46 C47 C48 121.2(7) . . ?
C47 C48 C49 117.8(7) . . ?
C47 C48 C51 123.9(7) . . ?
C49 C48 C51 118.3(7) . . ?
C50 C49 C48 121.0(7) . . ?
O13 C50 C49 124.9(6) . . ?
O13 C50 C45 115.3(6) . . ?
C49 C50 C45 119.8(6) . . ?
C52 C51 C48 126.5(7) . . ?
C51 C52 C55 127.9(7) . . ?
O24 C53 C54 124.4(6) . . ?
O24 C53 C58 114.8(7) . . ?
C54 C53 C58 120.8(6) . . ?
C53 C54 C55 119.5(7) . . ?
C56 C55 C54 118.9(7) . . ?
C56 C55 C52 119.6(7) . . ?
C54 C55 C52 121.5(7) . . ?
C55 C56 C57 122.1(7) . . ?
C58 C57 C56 119.6(7) . . ?
O19 C58 C57 125.1(7) . . ?
O19 C58 C53 115.8(6) . . ?
C57 C58 C53 119.1(7) . . ?
O19 C59 C60 109.7(6) . . ?
O20 C60 C59 112.3(6) . . ?
O20 C61 C62 108.2(7) . . ?
O21 C62 C61 105.5(7) . . ?
O21 C62 Cs2 61.6(4) . . ?
C61 C62 Cs2 90.7(5) . . ?
O21 C63 C64 107.1(8) . . ?
O22 C64 C63 115.9(8) . . ?
C66' C65 O22 120.1(14) . . ?
C66' C65 C66 82.7(15) . . ?
O22 C65 C66 112.8(9) . . ?
O23 C66 C65 115.6(13) . . ?
C67 O23 C66 115.4(12) . . ?
C67 O23 Cs2 122.4(9) . . ?
C66 O23 Cs2 109.3(9) . . ?
O23 C67 C68 111.2(15) . . ?
O24 C68 C67 101.7(14) . . ?
C65 C66' O23' 111.3(19) . . ?
C67' O23' C66' 118.1(15) . . ?
C67' O23' Cs2 79.5(11) . . ?
C66' O23' Cs2 114.9(11) . . ?
C68' C67' O23' 110.5(19) . . ?
C68' C67' Cs2 90.2(14) . . ?
O23' C67' Cs2 79.1(10) . . ?
C67' C68' O24 117.6(19) . . ?
O3P N1 O2P 122.9(6) . . ?
O3P N1 C2P 119.1(5) . . ?
O2P N1 C2P 117.9(5) . . ?
O4P N2 O5P 123.1(6) . . ?
O4P N2 C4P 118.7(6) . . ?
O5P N2 C4P 118.2(5) . . ?
O6P N3 O7P 120.7(7) . . ?
O6P N3 C6P 121.1(7) . . ?
O7P N3 C6P 118.0(7) . . ?
O1P C1P C6P 125.1(6) . . ?
O1P C1P C2P 123.9(6) . . ?
C6P C1P C2P 110.9(5) . . ?
C3P C2P N1 117.2(5) . . ?
C3P C2P C1P 124.5(6) . . ?
N1 C2P C1P 118.3(5) . . ?
C2P C3P C4P 119.4(6) . . ?
C3P C4P C5P 121.6(6) . . ?
C3P C4P N2 119.7(5) . . ?
C5P C4P N2 118.7(6) . . ?
C6P C5P C4P 117.6(6) . . ?
C5P C6P C1P 125.7(6) . . ?
C5P C6P N3 115.6(6) . . ?
C1P C6P N3 118.7(6) . . ?
C2S C1S C6S 118.8(14) . . ?
C1S C2S C3S 121.4(13) . . ?
C2S C3S C4S 119.2(15) . . ?
C5S C4S C3S 121.6(16) . . ?
C6S C5S C4S 117.2(17) . . ?
C5S C6S C1S 121.2(16) . . ?
O10P N4 O9P 123(2) . . ?
O10P N4 C8P 112.7(16) . . ?
O9P N4 C8P 109.9(15) . . ?
O11P N5 O12P 122.3(16) . . ?
O11P N5 C10P 121.3(14) . . ?
O12P N5 C10P 115.5(15) . . ?
O14P N6 O13P 120.7(19) . . ?
O14P N6 C12P 107(2) . . ?
O13P N6 C12P 130(3) . . ?
O8P C7P C8P 121.5(8) . . ?
O8P C7P C12P 118.0(8) . . ?
C8P C7P C12P 120.0 . . ?
N4 C8P C7P 133.3(11) . . ?
N4 C8P C9P 106.7(11) . . ?
C7P C8P C9P 120.0 . . ?
C10P C9P C8P 120.0 . . ?
C9P C10P C11P 120.0 . . ?
C9P C10P N5 122.5(7) . . ?
C11P C10P N5 117.5(7) . . ?
C12P C11P C10P 120.0 . . ?
C11P C12P C7P 120.0 . . ?
C11P C12P N6 109.9(12) . . ?
C7P C12P N6 130.1(13) . . ?
O16P N7 O17P 121.3(15) . . ?
O16P N7 C14P 115.9(12) . . ?
O17P N7 C14P 121.2(17) . . ?
O19P N8 O18P 118.4(18) . . ?
O19P N8 C16P 115(2) . . ?
O18P N8 C16P 118(2) . . ?
O20P N9 O21P 126.0(15) . . ?
O20P N9 C18P 114.1(11) . . ?
O21P N9 C18P 115.5(12) . . ?
O15P C13P C14P 119.6(10) . . ?
O15P C13P C18P 120.4(10) . . ?
C14P C13P C18P 120.0 . . ?
C15P C14P C13P 120.0 . . ?
C15P C14P N7 113.0(9) . . ?
C13P C14P N7 125.5(9) . . ?
C16P C15P C14P 120.0 . . ?
C15P C16P C17P 120.0 . . ?
C15P C16P N8 116.4(11) . . ?
C17P C16P N8 123.6(11) . . ?
C18P C17P C16P 120.0 . . ?
C17P C18P C13P 120.0 . . ?
C17P C18P N9 113.0(9) . . ?
C13P C18P N9 127.0(9) . . ?
C8S C7S C12S 120.0 . . ?
C7S C8S C9S 120.0 . . ?
C10S C9S C8S 120.0 . . ?
C11S C10S C9S 120.0 . . ?
C10S C11S C12S 120.0 . . ?
C11S C12S C7S 120.0 . . ?
C14S C13S C18S 120.0 . . ?
C13S C14S C15S 120.0 . . ?
C16S C15S C14S 120.0 . . ?
C15S C16S C17S 120.0 . . ?
C16S C17S C18S 120.0 . . ?
C17S C18S C13S 120.0 . . ?

loop_
_geom_bond_atom_site_label_1
_geom_bond_atom_site_label_2
_geom_bond_distance
_geom_bond_site_symmetry_2
_geom_bond_publ_flag
Cs1 O14 3.195(5) . ?
Cs1 O17 3.205(5) . ?
Cs1 O3 3.217(7) . ?
Cs1 O4 3.228(12) . ?
Cs1 O1 3.245(5) . ?
Cs1 O15 3.249(5) . ?
Cs1 O2 3.255(11) . ?
Cs1 O5 3.318(5) . ?
Cs1 O18 3.342(5) . ?
Cs1 O16 3.357(17) . ?
Cs1 O6 3.357(5) . ?
Cs1 O16' 3.39(3) . ?
Cs2 O20 3.154(5) . ?
Cs2 O8 3.221(5) . ?
Cs2 O22 3.241(6) . ?
Cs2 O9 3.243(7) . ?
Cs2 O7 3.252(5) . ?
Cs2 O23 3.256(11) . ?
Cs2 O12 3.280(5) . ?
Cs2 O19 3.310(5) . ?
Cs2 O10 3.313(6) . ?
Cs2 O24 3.317(5) . ?
Cs2 O21 3.327(6) . ?
Cs2 O11 3.379(5) . ?
O1 C16 1.391(9) . ?
O1 C1 1.445(7) . ?
O3 C5 1.305(14) . ?
O3 C4 1.337(11) . ?
O5 C9 1.407(9) . ?
O5 C8 1.422(9) . ?
O6 C11 1.375(8) . ?
O6 C10 1.425(7) . ?
O7 C24 1.377(9) . ?
O7 C25 1.435(8) . ?
O8 C26 1.404(9) . ?
O8 C27 1.451(11) . ?
O9 C28 1.377(11) . ?
O9 C29 1.387(12) . ?
O10 C31' 1.31(2) . ?
O10 C30 1.368(14) . ?
O10 C31 1.490(14) . ?
O10 C30' 1.53(3) . ?
O11 C32 1.417(11) . ?
O11 C33 1.437(10) . ?
O12 C19 1.386(9) . ?
O12 C34 1.406(8) . ?
O13 C50 1.372(8) . ?
O13 C35 1.421(7) . ?
O14 C36 1.394(8) . ?
O14 C37 1.439(9) . ?
O15 C38 1.383(11) . ?
O15 C39 1.432(12) . ?
O16 C40 1.386(16) . ?
O16 C41 1.39(2) . ?
O16' C41 1.37(3) . ?
O16' C40 1.43(2) . ?
O17 C43' 1.35(3) . ?
O17 C42 1.366(13) . ?
O17 C43 1.413(11) . ?
O18 C45 1.339(9) . ?
O18 C44 1.415(9) . ?
O19 C58 1.349(9) . ?
O19 C59 1.442(8) . ?
O20 C60 1.399(10) . ?
O20 C61 1.422(9) . ?
O21 C63 1.412(11) . ?
O21 C62 1.452(12) . ?
O22 C64 1.353(11) . ?
O22 C65 1.448(12) . ?
O24 C53 1.371(8) . ?
O24 C68' 1.44(3) . ?
O24 C68 1.50(3) . ?
C1 C2' 1.408(18) . ?
C1 C2 1.459(11) . ?
C2 O2 1.417(13) . ?
O2 C3 1.382(13) . ?
C3 C4 1.384(15) . ?
O4 C7 1.225(15) . ?
O4 C6 1.43(2) . ?
C2' O2' 1.351(16) . ?
O2' C3' 1.336(14) . ?
C3' C4 1.358(15) . ?
O4' C6 1.29(2) . ?
O4' C7 1.81(2) . ?
C5 C6 1.40(2) . ?
C7 C8 1.383(15) . ?
C9 C10 1.476(11) . ?
C11 C12 1.379(9) . ?
C11 C16 1.402(9) . ?
C12 C13 1.380(10) . ?
C13 C14 1.388(9) . ?
C14 C15 1.393(10) . ?
C14 C17 1.464(10) . ?
C15 C16 1.366(10) . ?
C17 C18 1.346(10) . ?
C18 C21 1.443(11) . ?
C19 C20 1.368(10) . ?
C19 C24 1.407(9) . ?
C20 C21 1.385(11) . ?
C21 C22 1.398(10) . ?
C22 C23 1.394(11) . ?
C23 C24 1.376(10) . ?
C25 C26 1.478(12) . ?
C27 C28 1.506(14) . ?
C29 C30' 1.40(3) . ?
C29 C30 1.444(17) . ?
C31 C32 1.275(16) . ?
C31' C32 1.52(3) . ?
C33 C34 1.468(12) . ?
C35 C36 1.507(10) . ?
C37 C38 1.464(13) . ?
C39 C40 1.415(14) . ?
C41 C42 1.395(15) . ?
C43 C44 1.457(14) . ?
C43' C44 1.58(3) . ?
C45 C46 1.394(10) . ?
C45 C50 1.396(9) . ?
C46 C47 1.361(11) . ?
C47 C48 1.392(10) . ?
C48 C49 1.406(9) . ?
C48 C51 1.505(11) . ?
C49 C50 1.396(10) . ?
C51 C52 1.352(10) . ?
C52 C55 1.439(11) . ?
C53 C54 1.379(10) . ?
C53 C58 1.407(10) . ?
C54 C55 1.409(10) . ?
C55 C56 1.360(10) . ?
C56 C57 1.391(11) . ?
C57 C58 1.372(10) . ?
C59 C60 1.512(11) . ?
C61 C62 1.523(13) . ?
C63 C64 1.454(13) . ?
C65 C66' 1.20(2) . ?
C65 C66 1.477(19) . ?
C66 O23 1.397(17) . ?
O23 C67 1.393(19) . ?
C67 C68 1.54(3) . ?
C66' O23' 1.41(2) . ?
O23' C67' 1.39(2) . ?
C67' C68' 1.38(3) . ?
O1P C1P 1.245(7) . ?
O2P N1 1.231(6) . ?
O3P N1 1.221(6) . ?
O4P N2 1.228(7) . ?
O5P N2 1.237(7) . ?
O6P N3 1.192(8) . ?
O7P N3 1.220(9) . ?
N1 C2P 1.449(8) . ?
N2 C4P 1.439(7) . ?
N3 C6P 1.451(7) . ?
C1P C6P 1.450(9) . ?
C1P C2P 1.460(8) . ?
C2P C3P 1.356(9) . ?
C3P C4P 1.388(9) . ?
C4P C5P 1.395(8) . ?
C5P C6P 1.372(9) . ?
C1S C2S 1.302(15) . ?
C1S C6S 1.376(19) . ?
C2S C3S 1.309(16) . ?
C3S C4S 1.36(2) . ?
C4S C5S 1.33(3) . ?
C5S C6S 1.33(2) . ?
O8P C7P 1.300(17) . ?
O9P N4 1.258(15) . ?
O10P N4 1.223(14) . ?
O11P N5 1.211(12) . ?
O12P N5 1.270(13) . ?
O13P N6 1.288(14) . ?
O14P N6 1.247(14) . ?
N4 C8P 1.385(13) . ?
N5 C10P 1.470(13) . ?
N6 C12P 1.448(13) . ?
C7P C8P 1.3900 . ?
C7P C12P 1.3900 . ?
C8P C9P 1.3900 . ?
C9P C10P 1.3900 . ?
C10P C11P 1.3900 . ?
C11P C12P 1.3900 . ?
O15P C13P 1.298(13) . ?
O16P N7 1.256(13) . ?
O17P N7 1.265(13) . ?
O18P N8 1.284(14) . ?
O19P N8 1.246(15) . ?
O20P N9 1.204(12) . ?
O21P N9 1.207(12) . ?
N7 C14P 1.452(12) . ?
N8 C16P 1.474(13) . ?
N9 C18P 1.426(11) . ?
C13P C14P 1.3900 . ?
C13P C18P 1.3900 . ?
C14P C15P 1.3900 . ?
C15P C16P 1.3900 . ?
C16P C17P 1.3900 . ?
C17P C18P 1.3900 . ?
C7S C8S 1.3900 . ?
C7S C12S 1.3900 . ?
C8S C9S 1.3900 . ?
C9S C10S 1.3900 . ?
C10S C11S 1.3900 . ?
C11S C12S 1.3900 . ?
C13S C14S 1.3900 . ?
C13S C18S 1.3900 . ?
C14S C15S 1.3900 . ?
C15S C16S 1.3900 . ?
C16S C17S 1.3900 . ?
C17S C18S 1.3900 . ?
